data_1568765
loop_
_publ_author_name
'Tokareva, Marina A.'
'Pernik, Indrek'
'Messerle, Barbara A.'
'Glukhareva, Tatiana V.'
'Keaveney, Sinead T.'

_publ_section_title
;
 The effect of the C5-substituent on regioselectivity in the
 Rh(i)-catalyzed intermolecular transannulation of 1,2,3-thiadiazoles with
 phenylacetylene
;
_journal_issue 9
_journal_name_full 'Catalysis Science &amp; Technology'
_journal_page_first 2772
_journal_page_last 2782
_journal_paper_doi 10.1039/D3CY00290J
_journal_volume 13
_journal_year 2023
_chemical_formula_moiety 'C17 H19 N O2 S'
_chemical_formula_sum 'C17 H19 N O2 S'
_chemical_formula_weight 301.39
_chemical_name_systematic 'ethyl 4-phenyl-2-(pyrrolidin-1-yl)thiophene-3-carboxylate'
_space_group_crystal_system monoclinic
_space_group_IT_number 14
_space_group_name_Hall '-P 2ybc'
_space_group_name_H-M_alt 'P 1 21/c 1'
_atom_sites_solution_hydrogens geom
_atom_sites_solution_primary dual
_audit_creation_date 2022-11-15
_audit_creation_method
;
Olex2 1.3
(compiled 2020.11.12 svn.r5f609507 for OlexSys, GUI svn.r6226)
;
_audit_update_record
;
2022-11-15 deposited with the CCDC.	2023-03-31 downloaded from the CCDC.
;
_cell_angle_alpha 90
_cell_angle_beta 100.851(3)
_cell_angle_gamma 90
_cell_formula_units_Z 4
_cell_length_a 12.8925(4)
_cell_length_b 7.8461(2)
_cell_length_c 15.2747(5)
_cell_measurement_reflns_used 11358
_cell_measurement_temperature 100.01(10)
_cell_measurement_theta_max 72.4400
_cell_measurement_theta_min 2.9160
_cell_volume 1517.50(8)
_computing_cell_refinement 'CrysAlisPro 1.171.40.84a (Rigaku OD, 2020)'
_computing_data_collection 'CrysAlisPro 1.171.40.84a (Rigaku OD, 2020)'
_computing_data_reduction 'CrysAlisPro 1.171.40.84a (Rigaku OD, 2020)'
_computing_molecular_graphics 'Olex2 1.3 (Dolomanov et al., 2009)'
_computing_publication_material 'Olex2 1.3 (Dolomanov et al., 2009)'
_computing_structure_refinement 'SHELXL 2018/3 (Sheldrick, 2015)'
_computing_structure_solution 'SHELXT 2018/2 (Sheldrick, 2018)'
_diffrn_ambient_environment N~2~
_diffrn_ambient_temperature 100.01(10)
_diffrn_detector 'CCD plate'
_diffrn_detector_area_resol_mean 5.2930
_diffrn_detector_type Atlas
_diffrn_measured_fraction_theta_full 0.978
_diffrn_measured_fraction_theta_max 0.971
_diffrn_measurement_details
;
List of Runs (angles in degrees, time in seconds):

  # Type    Start    End  Width  t~exp~   \w     \q     \k     \f   Frames
#--------------------------------------------------------------------------
  1  \w   -131.00  51.00   1.00    2.50    --  -40.07   0.00  90.00  182
  2  \w     61.00 131.00   1.00    2.50    --   40.07 178.00-180.00   70
  3  \w     61.00 131.00   1.00    2.50    --   40.07 178.00 -30.00   70
  4  \w     61.00 131.00   1.00    2.50    --   40.07 178.00  90.00   70
  5  \w     58.00 130.00   1.00    2.50    --   40.07-178.00 -90.00   72
  6  \w     28.00  57.00   1.00   10.00    --  107.94 -30.00  90.00   29
  7  \w     28.00  57.00   1.00   10.00    --  107.94 -30.00-150.00   29
  8  \w     32.00  93.00   1.00   10.00    --  107.94 -61.00 -60.00   61
  9  \w     29.00 109.00   1.00   10.00    --  107.94-112.00 -60.00   80
 10  \w     31.00  72.00   1.00   10.00    --  107.94 -45.00   0.00   41
 11  \w     28.00  57.00   1.00   10.00    --  107.94 -30.00  60.00   29
 12  \w     32.00  93.00   1.00   10.00    --  107.94 -61.00   0.00   61
 13  \w     28.00  57.00   1.00   10.00    --  107.94 -30.00   0.00   29
 14  \w     29.00 109.00   1.00   10.00    --  107.94-112.00  30.00   80
 15  \w     28.00  57.00   1.00   10.00    --  107.94 -30.00 -30.00   29
 16  \w     74.00 178.00   1.00   10.00    --  107.94  30.00 -30.00  104
 17  \w     74.00 178.00   1.00   10.00    --  107.94  30.00-120.00  104
 18  \w     28.00  57.00   1.00   10.00    --  107.94 -30.00  30.00   29
 19  \w     23.00 106.00   1.00   10.00    --  107.94 -95.00-180.00   83
 20  \w     32.00  93.00   1.00   10.00    --  107.94 -61.00  30.00   61
 21  \w     31.00  72.00   1.00   10.00    --  107.94 -45.00-180.00   41
 22  \w     26.00 126.00   1.00   10.00    --  107.94 -77.00-150.00  100
 23  \w     31.00  72.00   1.00   10.00    --  107.94 -45.00 -60.00   41
 24  \w     29.00 109.00   1.00   10.00    --  107.94-112.00 150.00   80
 25  \w   -116.00  -9.00   1.00    2.50    --  -40.07 -57.00 -90.00  107
 26  \w   -116.00  -9.00   1.00    2.50    --  -40.07 -57.00-180.00  107
 27  \w   -116.00  -9.00   1.00    2.50    --  -40.07 -57.00   0.00  107
 28  \w    -22.00  37.00   1.00    2.50    --  -40.07  38.00-120.00   59
 29  \w   -116.00  -9.00   1.00    2.50    --  -40.07 -57.00  90.00  107
 30  \w     76.00 178.00   1.00   10.00    --  107.94  61.00 150.00  102
 31  \w     31.00 178.00   1.00   10.00    --  107.94  15.00 120.00  147
 32  \w     76.00 178.00   1.00   10.00    --  107.94  61.00  90.00  102
 33  \w     79.00 178.00   1.00   10.00    --  107.94  45.00 -90.00   99
 34  \w     76.00 157.00   1.00   10.00    --  107.94  61.00-180.00   81
 35  \w     79.00 178.00   1.00   10.00    --  107.94  45.00   0.00   99
;
_diffrn_measurement_device 'four-circle diffractometer'
_diffrn_measurement_device_type 'SuperNova, Dual, Cu at home/near, Atlas'
_diffrn_measurement_method '\w scans'
_diffrn_orient_matrix_type 'CrysAlisPro convention (1999,Acta A55,543-557)'
_diffrn_orient_matrix_UB_11 0.1190548000
_diffrn_orient_matrix_UB_12 0.0201793000
_diffrn_orient_matrix_UB_13 0.0008521000
_diffrn_orient_matrix_UB_21 -0.0250491000
_diffrn_orient_matrix_UB_22 0.0830523000
_diffrn_orient_matrix_UB_23 -0.0930615000
_diffrn_orient_matrix_UB_31 -0.0017460000
_diffrn_orient_matrix_UB_32 0.1766447000
_diffrn_orient_matrix_UB_33 0.0435522000
_diffrn_radiation_monochromator mirror
_diffrn_radiation_probe x-ray
_diffrn_radiation_type 'Cu K\a'
_diffrn_radiation_wavelength 1.54184
_diffrn_reflns_av_R_equivalents 0.0437
_diffrn_reflns_av_unetI/netI 0.0287
_diffrn_reflns_Laue_measured_fraction_full 0.978
_diffrn_reflns_Laue_measured_fraction_max 0.971
_diffrn_reflns_limit_h_max 15
_diffrn_reflns_limit_h_min -15
_diffrn_reflns_limit_k_max 9
_diffrn_reflns_limit_k_min -7
_diffrn_reflns_limit_l_max 18
_diffrn_reflns_limit_l_min -18
_diffrn_reflns_number 13345
_diffrn_reflns_point_group_measured_fraction_full 0.978
_diffrn_reflns_point_group_measured_fraction_max 0.971
_diffrn_reflns_theta_full 67.684
_diffrn_reflns_theta_max 72.564
_diffrn_reflns_theta_min 6.266
_diffrn_source 'micro-focus sealed X-ray tube'
_diffrn_source_type 'SuperNova (Cu) X-ray Source'
_exptl_absorpt_coefficient_mu 1.922
_exptl_absorpt_correction_T_max 1.000
_exptl_absorpt_correction_T_min 0.634
_exptl_absorpt_correction_type gaussian
_exptl_absorpt_process_details
;
CrysAlisPro 1.171.40.84a (Rigaku Oxford Diffraction, 2020)
Numerical absorption correction based on gaussian integration over
a multifaceted crystal model
Empirical absorption correction using spherical harmonics,
implemented in SCALE3 ABSPACK scaling algorithm.
;
_exptl_crystal_colour 'clear light colourless'
_exptl_crystal_colour_lustre clear
_exptl_crystal_colour_modifier light
_exptl_crystal_colour_primary colourless
_exptl_crystal_density_diffrn 1.319
_exptl_crystal_description plate
_exptl_crystal_F_000 640
_exptl_crystal_size_max 0.319
_exptl_crystal_size_mid 0.244
_exptl_crystal_size_min 0.122
_refine_diff_density_max 0.303
_refine_diff_density_min -0.318
_refine_diff_density_rms 0.058
_refine_ls_extinction_method none
_refine_ls_goodness_of_fit_ref 1.060
_refine_ls_hydrogen_treatment constr
_refine_ls_matrix_type full
_refine_ls_number_parameters 191
_refine_ls_number_reflns 2926
_refine_ls_number_restraints 0
_refine_ls_restrained_S_all 1.060
_refine_ls_R_factor_all 0.0410
_refine_ls_R_factor_gt 0.0369
_refine_ls_shift/su_max 0.001
_refine_ls_shift/su_mean 0.000
_refine_ls_structure_factor_coef Fsqd
_refine_ls_weighting_details 'w=1/[\s^2^(Fo^2^)+(0.0467P)^2^+1.4490P] where P=(Fo^2^+2Fc^2^)/3'
_refine_ls_weighting_scheme calc
_refine_ls_wR_factor_gt 0.0980
_refine_ls_wR_factor_ref 0.1026
_reflns_Friedel_coverage 0.000
_reflns_number_gt 2827
_reflns_number_total 2926
_reflns_threshold_expression 'I > 2\s(I)'
_cod_data_source_file d3cy00290j2.cif
_cod_data_source_block bam22_s2419_sn917
_cod_depositor_comments 'Adding full bibliography for 1568765--1568768.cif.'
_cod_database_code 1568765
_shelx_shelxl_version_number 2018/3
_chemical_oxdiff_formula 'C13 H20 N5 O2 S1'
_shelx_space_group_comment
;
The symmetry employed for this shelxl refinement is uniquely defined
by the following loop, which should always be used as a source of
symmetry information in preference to the above space-group names.
They are only intended as comments.
;
_reflns_odcompleteness_completeness 98.07
_reflns_odcompleteness_iscentric 1
_reflns_odcompleteness_theta 67.13
_olex2_refinement_description
;
1. Fixed Uiso
 At 1.2 times of:
  All C(H) groups, All C(H,H) groups
 At 1.5 times of:
  All C(H,H,H) groups
2.a Secondary CH2 refined with riding coordinates:
 C3(H3A,H3B), C8(H8A,H8B), C4(H4A,H4B), C1(H1A,H1B), C2(H2A,H2B)
2.b Aromatic/amide H refined with riding coordinates:
 C11(H11), C13(H13), C17(H17), C16(H16), C15(H15), C14(H14)
2.c Idealised Me refined as rotating group:
 C9(H9A,H9B,H9C)
;
_olex2_submission_special_instructions 'No special instructions were received'
_oxdiff_exptl_absorpt_empirical_details
;
Empirical correction (ABSPACK) includes:
- Absorption correction using spherical harmonics
- Frame scaling
;
_oxdiff_exptl_absorpt_empirical_full_max 3.712
_oxdiff_exptl_absorpt_empirical_full_min 0.604

loop_
_space_group_symop_operation_xyz
'x, y, z'
'-x, y+1/2, -z+1/2'
'-x, -y, -z'
'x, -y-1/2, z-1/2'

loop_
_atom_site_label
_atom_site_type_symbol
_atom_site_fract_x
_atom_site_fract_y
_atom_site_fract_z
_atom_site_U_iso_or_equiv
_atom_site_adp_type
_atom_site_occupancy
_atom_site_site_symmetry_order
_atom_site_calc_flag
_atom_site_refinement_flags_posn
_atom_site_refinement_flags_adp
_atom_site_refinement_flags_occupancy
_atom_site_disorder_assembly
_atom_site_disorder_group
S1 S 0.51578(3) 0.35371(5) 0.09665(2) 0.01661(13) Uani 1 1 d . . . . .
O2 O 0.80280(9) 0.43231(14) 0.34406(7) 0.0154(3) Uani 1 1 d . . . . .
O1 O 0.71604(9) 0.19769(14) 0.37634(7) 0.0169(3) Uani 1 1 d . . . . .
N1 N 0.48476(11) 0.30853(17) 0.26303(8) 0.0155(3) Uani 1 1 d . . . . .
C10 C 0.71603(13) 0.35603(18) 0.15539(10) 0.0133(3) Uani 1 1 d . . . . .
C6 C 0.66834(13) 0.32831(18) 0.23268(9) 0.0123(3) Uani 1 1 d . . . . .
C11 C 0.64334(14) 0.36841(19) 0.07851(10) 0.0159(3) Uani 1 1 d . . . . .
H11 H 0.660958 0.383450 0.021351 0.019 Uiso 1 1 calc R U . . .
C7 C 0.72929(12) 0.30869(19) 0.32428(10) 0.0121(3) Uani 1 1 d . . . . .
C13 C 0.90004(14) 0.2404(2) 0.19983(10) 0.0190(3) Uani 1 1 d . . . . .
H13 H 0.874109 0.153936 0.233605 0.023 Uiso 1 1 calc R U . . .
C3 C 0.39609(13) 0.3954(2) 0.37763(11) 0.0191(3) Uani 1 1 d . . . . .
H3A H 0.384497 0.520096 0.373750 0.023 Uiso 1 1 calc R U . . .
H3B H 0.388345 0.355798 0.437603 0.023 Uiso 1 1 calc R U . . .
C8 C 0.86696(13) 0.4279(2) 0.43308(10) 0.0178(3) Uani 1 1 d . . . . .
H8A H 0.937681 0.475808 0.431785 0.021 Uiso 1 1 calc R U . . .
H8B H 0.876120 0.308378 0.453938 0.021 Uiso 1 1 calc R U . . .
C5 C 0.55857(13) 0.32322(19) 0.21120(10) 0.0140(3) Uani 1 1 d . . . . .
C12 C 0.83069(13) 0.36158(19) 0.15499(10) 0.0145(3) Uani 1 1 d . . . . .
C4 C 0.50448(13) 0.3491(2) 0.35860(10) 0.0165(3) Uani 1 1 d . . . . .
H4A H 0.554026 0.446127 0.372007 0.020 Uiso 1 1 calc R U . . .
H4B H 0.534291 0.249519 0.394538 0.020 Uiso 1 1 calc R U . . .
C17 C 0.87127(15) 0.4886(2) 0.10677(10) 0.0213(4) Uani 1 1 d . . . . .
H17 H 0.825196 0.572432 0.075854 0.026 Uiso 1 1 calc R U . . .
C1 C 0.37150(13) 0.3165(2) 0.22412(11) 0.0194(3) Uani 1 1 d . . . . .
H1A H 0.350357 0.220954 0.182243 0.023 Uiso 1 1 calc R U . . .
H1B H 0.353324 0.425593 0.192332 0.023 Uiso 1 1 calc R U . . .
C16 C 0.97740(16) 0.4937(3) 0.10357(12) 0.0284(4) Uani 1 1 d . . . . .
H16 H 1.003893 0.581682 0.071125 0.034 Uiso 1 1 calc R U . . .
C15 C 1.04555(16) 0.3718(3) 0.14721(12) 0.0305(5) Uani 1 1 d . . . . .
H15 H 1.118417 0.375042 0.144062 0.037 Uiso 1 1 calc R U . . .
C2 C 0.31913(14) 0.3026(2) 0.30503(12) 0.0208(4) Uani 1 1 d . . . . .
H2A H 0.310689 0.181977 0.321349 0.025 Uiso 1 1 calc R U . . .
H2B H 0.249050 0.358546 0.293962 0.025 Uiso 1 1 calc R U . . .
C9 C 0.81466(16) 0.5296(2) 0.49626(11) 0.0246(4) Uani 1 1 d . . . . .
H9A H 0.800387 0.645293 0.472872 0.037 Uiso 1 1 calc R U . . .
H9B H 0.861476 0.535006 0.554711 0.037 Uiso 1 1 calc R U . . .
H9C H 0.748072 0.474778 0.502302 0.037 Uiso 1 1 calc R U . . .
C14 C 1.00719(15) 0.2447(3) 0.19560(11) 0.0266(4) Uani 1 1 d . . . . .
H14 H 1.053747 0.160775 0.225807 0.032 Uiso 1 1 calc R U . . .

loop_
_atom_site_aniso_label
_atom_site_aniso_U_11
_atom_site_aniso_U_22
_atom_site_aniso_U_33
_atom_site_aniso_U_23
_atom_site_aniso_U_13
_atom_site_aniso_U_12
S1 0.0219(2) 0.0172(2) 0.0096(2) 0.00037(13) 0.00009(15) 0.00250(14)
O2 0.0200(6) 0.0184(6) 0.0077(5) -0.0012(4) 0.0022(4) -0.0037(4)
O1 0.0233(7) 0.0157(5) 0.0121(5) 0.0041(4) 0.0043(4) 0.0002(5)
N1 0.0179(7) 0.0155(7) 0.0128(6) 0.0000(5) 0.0024(5) 0.0000(5)
C10 0.0232(9) 0.0075(7) 0.0098(7) -0.0002(5) 0.0049(6) 0.0002(6)
C6 0.0199(8) 0.0087(7) 0.0085(7) -0.0002(5) 0.0034(6) -0.0001(6)
C11 0.0243(9) 0.0139(7) 0.0100(7) 0.0005(5) 0.0048(6) 0.0016(6)
C7 0.0163(8) 0.0111(7) 0.0100(7) -0.0015(5) 0.0055(6) 0.0025(6)
C13 0.0254(9) 0.0211(8) 0.0120(7) -0.0010(6) 0.0071(6) 0.0005(7)
C3 0.0220(9) 0.0171(8) 0.0203(8) 0.0035(6) 0.0098(7) 0.0034(6)
C8 0.0151(8) 0.0274(9) 0.0102(7) -0.0029(6) 0.0007(6) -0.0001(6)
C5 0.0233(9) 0.0075(6) 0.0111(7) -0.0004(5) 0.0030(6) 0.0006(6)
C12 0.0233(9) 0.0144(7) 0.0074(7) -0.0038(5) 0.0065(6) -0.0030(6)
C4 0.0204(9) 0.0183(8) 0.0123(7) 0.0019(6) 0.0065(6) 0.0021(6)
C17 0.0333(10) 0.0196(8) 0.0132(7) -0.0012(6) 0.0097(7) -0.0053(7)
C1 0.0159(9) 0.0188(8) 0.0226(8) -0.0004(6) 0.0016(6) 0.0011(6)
C16 0.0366(11) 0.0347(10) 0.0184(8) -0.0058(7) 0.0163(8) -0.0162(8)
C15 0.0262(10) 0.0497(12) 0.0181(8) -0.0124(8) 0.0109(7) -0.0087(9)
C2 0.0170(9) 0.0160(8) 0.0316(9) 0.0023(7) 0.0100(7) 0.0000(6)
C9 0.0328(11) 0.0271(9) 0.0136(8) -0.0060(7) 0.0034(7) 0.0041(8)
C14 0.0241(10) 0.0398(11) 0.0165(8) -0.0056(7) 0.0051(7) 0.0047(8)

loop_
_atom_type_symbol
_atom_type_description
_atom_type_scat_dispersion_real
_atom_type_scat_dispersion_imag
_atom_type_scat_source
C C 0.0181 0.0091 'International Tables Vol C Tables 4.2.6.8 and 6.1.1.4'
H H 0.0000 0.0000 'International Tables Vol C Tables 4.2.6.8 and 6.1.1.4'
N N 0.0311 0.0180 'International Tables Vol C Tables 4.2.6.8 and 6.1.1.4'
O O 0.0492 0.0322 'International Tables Vol C Tables 4.2.6.8 and 6.1.1.4'
S S 0.3331 0.5567 'International Tables Vol C Tables 4.2.6.8 and 6.1.1.4'

loop_
_exptl_crystal_face_index_h
_exptl_crystal_face_index_k
_exptl_crystal_face_index_l
_exptl_crystal_face_perp_dist
-1 5 2 0.1403
1 -5 -2 0.1403
1 0 9 0.0755
-1 0 -9 0.0465
-8 0 0 0.1050
8 0 0 0.1050
-1 -1 -1 0.1136
3 0 -10 0.0566
-5 -1 9 0.1141

loop_
_geom_angle_atom_site_label_1
_geom_angle_atom_site_label_2
_geom_angle_atom_site_label_3
_geom_angle
_geom_angle_site_symmetry_1
_geom_angle_site_symmetry_3
_geom_angle_publ_flag
C11 S1 C5 92.24(8) . . ?
C7 O2 C8 116.37(12) . . ?
C5 N1 C4 123.64(14) . . ?
C5 N1 C1 120.95(13) . . ?
C4 N1 C1 111.43(13) . . ?
C6 C10 C12 125.88(14) . . ?
C11 C10 C6 112.67(15) . . ?
C11 C10 C12 121.36(14) . . ?
C10 C6 C7 123.80(14) . . ?
C5 C6 C10 112.42(13) . . ?
C5 C6 C7 123.78(14) . . ?
S1 C11 H11 123.8 . . ?
C10 C11 S1 112.31(12) . . ?
C10 C11 H11 123.8 . . ?
O2 C7 C6 111.26(12) . . ?
O1 C7 O2 123.29(14) . . ?
O1 C7 C6 125.45(14) . . ?
C12 C13 H13 119.7 . . ?
C12 C13 C14 120.63(16) . . ?
C14 C13 H13 119.7 . . ?
H3A C3 H3B 109.0 . . ?
C4 C3 H3A 111.0 . . ?
C4 C3 H3B 111.0 . . ?
C4 C3 C2 104.00(13) . . ?
C2 C3 H3A 111.0 . . ?
C2 C3 H3B 111.0 . . ?
O2 C8 H8A 109.7 . . ?
O2 C8 H8B 109.7 . . ?
O2 C8 C9 110.01(13) . . ?
H8A C8 H8B 108.2 . . ?
C9 C8 H8A 109.7 . . ?
C9 C8 H8B 109.7 . . ?
N1 C5 S1 118.23(12) . . ?
N1 C5 C6 131.35(14) . . ?
C6 C5 S1 110.32(11) . . ?
C13 C12 C10 121.78(14) . . ?
C13 C12 C17 118.45(16) . . ?
C17 C12 C10 119.75(15) . . ?
N1 C4 C3 104.35(13) . . ?
N1 C4 H4A 110.9 . . ?
N1 C4 H4B 110.9 . . ?
C3 C4 H4A 110.9 . . ?
C3 C4 H4B 110.9 . . ?
H4A C4 H4B 108.9 . . ?
C12 C17 H17 119.6 . . ?
C16 C17 C12 120.76(17) . . ?
C16 C17 H17 119.6 . . ?
N1 C1 H1A 111.1 . . ?
N1 C1 H1B 111.1 . . ?
N1 C1 C2 103.16(13) . . ?
H1A C1 H1B 109.1 . . ?
C2 C1 H1A 111.1 . . ?
C2 C1 H1B 111.1 . . ?
C17 C16 H16 119.7 . . ?
C17 C16 C15 120.52(17) . . ?
C15 C16 H16 119.7 . . ?
C16 C15 H15 120.1 . . ?
C16 C15 C14 119.77(18) . . ?
C14 C15 H15 120.1 . . ?
C3 C2 H2A 111.1 . . ?
C3 C2 H2B 111.1 . . ?
C1 C2 C3 103.24(13) . . ?
C1 C2 H2A 111.1 . . ?
C1 C2 H2B 111.1 . . ?
H2A C2 H2B 109.1 . . ?
C8 C9 H9A 109.5 . . ?
C8 C9 H9B 109.5 . . ?
C8 C9 H9C 109.5 . . ?
H9A C9 H9B 109.5 . . ?
H9A C9 H9C 109.5 . . ?
H9B C9 H9C 109.5 . . ?
C13 C14 H14 120.1 . . ?
C15 C14 C13 119.86(18) . . ?
C15 C14 H14 120.1 . . ?

loop_
_geom_bond_atom_site_label_1
_geom_bond_atom_site_label_2
_geom_bond_distance
_geom_bond_site_symmetry_2
_geom_bond_publ_flag
S1 C11 1.7223(17) . ?
S1 C5 1.7491(15) . ?
O2 C7 1.3499(19) . ?
O2 C8 1.4529(18) . ?
O1 C7 1.2129(19) . ?
N1 C5 1.353(2) . ?
N1 C4 1.4689(19) . ?
N1 C1 1.470(2) . ?
C10 C6 1.447(2) . ?
C10 C11 1.361(2) . ?
C10 C12 1.480(2) . ?
C6 C7 1.478(2) . ?
C6 C5 1.392(2) . ?
C11 H11 0.9500 . ?
C13 H13 0.9500 . ?
C13 C12 1.394(2) . ?
C13 C14 1.395(3) . ?
C3 H3A 0.9900 . ?
C3 H3B 0.9900 . ?
C3 C4 1.524(2) . ?
C3 C2 1.526(2) . ?
C8 H8A 0.9900 . ?
C8 H8B 0.9900 . ?
C8 C9 1.506(2) . ?
C12 C17 1.398(2) . ?
C4 H4A 0.9900 . ?
C4 H4B 0.9900 . ?
C17 H17 0.9500 . ?
C17 C16 1.379(3) . ?
C1 H1A 0.9900 . ?
C1 H1B 0.9900 . ?
C1 C2 1.520(2) . ?
C16 H16 0.9500 . ?
C16 C15 1.382(3) . ?
C15 H15 0.9500 . ?
C15 C14 1.387(3) . ?
C2 H2A 0.9900 . ?
C2 H2B 0.9900 . ?
C9 H9A 0.9800 . ?
C9 H9B 0.9800 . ?
C9 H9C 0.9800 . ?
C14 H14 0.9500 . ?

loop_
_geom_torsion_atom_site_label_1
_geom_torsion_atom_site_label_2
_geom_torsion_atom_site_label_3
_geom_torsion_atom_site_label_4
_geom_torsion
_geom_torsion_site_symmetry_1
_geom_torsion_site_symmetry_2
_geom_torsion_site_symmetry_3
_geom_torsion_site_symmetry_4
_geom_torsion_publ_flag
N1 C1 C2 C3 34.02(16) . . . . ?
C10 C6 C7 O2 48.26(19) . . . . ?
C10 C6 C7 O1 -132.16(17) . . . . ?
C10 C6 C5 S1 -0.33(16) . . . . ?
C10 C6 C5 N1 -176.39(15) . . . . ?
C10 C12 C17 C16 -178.33(15) . . . . ?
C6 C10 C11 S1 1.82(17) . . . . ?
C6 C10 C12 C13 45.8(2) . . . . ?
C6 C10 C12 C17 -135.87(16) . . . . ?
C11 S1 C5 N1 177.78(12) . . . . ?
C11 S1 C5 C6 1.13(12) . . . . ?
C11 C10 C6 C7 179.41(14) . . . . ?
C11 C10 C6 C5 -0.95(18) . . . . ?
C11 C10 C12 C13 -130.61(16) . . . . ?
C11 C10 C12 C17 47.8(2) . . . . ?
C7 O2 C8 C9 -89.46(17) . . . . ?
C7 C6 C5 S1 179.31(12) . . . . ?
C7 C6 C5 N1 3.2(3) . . . . ?
C13 C12 C17 C16 0.1(2) . . . . ?
C8 O2 C7 O1 -0.4(2) . . . . ?
C8 O2 C7 C6 179.17(12) . . . . ?
C5 S1 C11 C10 -1.71(12) . . . . ?
C5 N1 C4 C3 154.11(14) . . . . ?
C5 N1 C1 C2 -177.62(13) . . . . ?
C5 C6 C7 O2 -131.33(15) . . . . ?
C5 C6 C7 O1 48.3(2) . . . . ?
C12 C10 C6 C7 2.8(2) . . . . ?
C12 C10 C6 C5 -177.60(14) . . . . ?
C12 C10 C11 S1 178.63(11) . . . . ?
C12 C13 C14 C15 0.7(3) . . . . ?
C12 C17 C16 C15 0.8(3) . . . . ?
C4 N1 C5 S1 -155.14(12) . . . . ?
C4 N1 C5 C6 20.7(3) . . . . ?
C4 N1 C1 C2 -19.28(17) . . . . ?
C4 C3 C2 C1 -36.71(16) . . . . ?
C17 C16 C15 C14 -0.9(3) . . . . ?
C1 N1 C5 S1 0.5(2) . . . . ?
C1 N1 C5 C6 176.31(15) . . . . ?
C1 N1 C4 C3 -3.54(17) . . . . ?
C16 C15 C14 C13 0.1(3) . . . . ?
C2 C3 C4 N1 24.90(16) . . . . ?
C14 C13 C12 C10 177.54(14) . . . . ?
C14 C13 C12 C17 -0.8(2) . . . . ?

loop_
_exptl_oxdiff_crystal_face_indexfrac_h
_exptl_oxdiff_crystal_face_indexfrac_k
_exptl_oxdiff_crystal_face_indexfrac_l
_exptl_oxdiff_crystal_face_x
_exptl_oxdiff_crystal_face_y
_exptl_oxdiff_crystal_face_z
-0.9890 4.9934 1.9923 -0.0153 0.2541 0.9706
0.9890 -4.9934 -1.9923 0.0153 -0.2541 -0.9706
1.0014 -0.0000 9.0089 0.1269 -0.8635 0.3906
-1.0014 0.0000 -9.0089 -0.1269 0.8635 -0.3906
-8.0041 0.0025 -0.0014 -0.9529 0.2008 0.0143
8.0041 -0.0025 0.0014 0.9529 -0.2008 -0.0143
-1.0029 -0.9983 -0.9993 -0.1404 0.0352 -0.2181
2.6154 0.2662 -9.8139 0.3084 0.8699 -0.3850
-4.8665 -1.0366 8.7492 -0.5928 -0.7784 0.2064
